data_4336888
loop_
_publ_author_name
'Trinath Mishra'
'Qisheng Lin'
'John D. Corbett'

_publ_section_title
;
 Gold Network Structures in Rhombohedral and Monoclinic Sr2Au6(Au,T)3 (T =
 Zn, Ga). A Transition via Relaxation
;
_journal_name_full 'Inorganic Chemistry'
_journal_page_first 13623
_journal_page_last 13630
_journal_paper_doi 10.1021/ic402145k
_journal_volume 52
_journal_year 2013
_chemical_formula_sum 'Au6.09 Ga2.91 Sr2'
_chemical_formula_weight 1577.23
_chemical_name_systematic
; 
 ? 
;
_space_group_IT_number 167
_symmetry_cell_setting trigonal
_symmetry_space_group_name_Hall '-R 3 2"c'
_symmetry_space_group_name_H-M 'R -3 c :H'
_atom_sites_solution_primary direct
_atom_sites_solution_secondary difmap
_audit_creation_method SHELXL-97
_cell_angle_alpha 90.00
_cell_angle_beta 90.00
_cell_angle_gamma 120.00
_cell_formula_units_Z 6
_cell_length_a 8.4334(3)
_cell_length_b 8.4334(3)
_cell_length_c 21.916(2)
_cell_measurement_reflns_used 5893
_cell_measurement_temperature 296(2)
_cell_measurement_theta_max 29.97
_cell_measurement_theta_min 3.35
_cell_volume 1349.89(14)
_computing_structure_refinement 'SHELXL-97 (Sheldrick, 2008)'
_computing_structure_solution 'SHELXS-97 (Sheldrick, 2008)'
_diffrn_ambient_temperature 296(2)
_diffrn_measured_fraction_theta_full 1.000
_diffrn_measured_fraction_theta_max 1.000
_diffrn_measurement_device_type 'bruker Apex2 CCD'
_diffrn_measurement_method w/
_diffrn_radiation_monochromator graphite
_diffrn_radiation_source 'fine-focus sealed tube'
_diffrn_radiation_type MoK\a
_diffrn_radiation_wavelength 0.71073
_diffrn_reflns_av_R_equivalents 0.0986
_diffrn_reflns_av_sigmaI/netI 0.0554
_diffrn_reflns_limit_h_max 9
_diffrn_reflns_limit_h_min -11
_diffrn_reflns_limit_k_max 11
_diffrn_reflns_limit_k_min -11
_diffrn_reflns_limit_l_max 30
_diffrn_reflns_limit_l_min -30
_diffrn_reflns_number 5893
_diffrn_reflns_theta_full 29.97
_diffrn_reflns_theta_max 29.97
_diffrn_reflns_theta_min 3.35
_exptl_absorpt_coefficient_mu 119.028
_exptl_absorpt_correction_T_max 0.7470
_exptl_absorpt_correction_T_min 0.2838
_exptl_absorpt_correction_type empirical
_exptl_absorpt_process_details SADABS
_exptl_crystal_colour grey
_exptl_crystal_density_diffrn 11.641
_exptl_crystal_description 'well shaped'
_exptl_crystal_F_000 3883
_exptl_crystal_size_max 0.06
_exptl_crystal_size_mid 0.04
_exptl_crystal_size_min 0.03
_refine_diff_density_max 3.567
_refine_diff_density_min -2.551
_refine_diff_density_rms 0.745
_refine_ls_extinction_coef 0.00037(3)
_refine_ls_extinction_expression Fc^*^=kFc[1+0.001xFc^2^\l^3^/sin(2\q)]^-1/4^
_refine_ls_extinction_method SHELXL
_refine_ls_goodness_of_fit_ref 1.136
_refine_ls_matrix_type full
_refine_ls_number_parameters 20
_refine_ls_number_reflns 442
_refine_ls_number_restraints 0
_refine_ls_restrained_S_all 1.136
_refine_ls_R_factor_all 0.0396
_refine_ls_R_factor_gt 0.0314
_refine_ls_shift/su_max 0.001
_refine_ls_shift/su_mean 0.000
_refine_ls_structure_factor_coef Fsqd
_refine_ls_weighting_details 'calc w=1/[\s^2^(Fo^2^)+(0.0187P)^2^+34.6931P] where P=(Fo^2^+2Fc^2^)/3'
_refine_ls_weighting_scheme calc
_refine_ls_wR_factor_gt 0.0727
_refine_ls_wR_factor_ref 0.0763
_reflns_number_gt 379
_reflns_number_total 442
_reflns_threshold_expression >2sigma(I)
_cod_data_source_file ic402145k_si_003_6.cif
_cod_data_source_block crystal_6_Sr2Au6.09Ga2.91
_cod_original_sg_symbol_H-M 'R -3 c'
_cod_database_code 4336888

loop_
_symmetry_equiv_pos_as_xyz
'x, y, z'
'-y, x-y, z'
'-x+y, -x, z'
'y, x, -z+1/2'
'x-y, -y, -z+1/2'
'-x, -x+y, -z+1/2'
'x+2/3, y+1/3, z+1/3'
'-y+2/3, x-y+1/3, z+1/3'
'-x+y+2/3, -x+1/3, z+1/3'
'y+2/3, x+1/3, -z+5/6'
'x-y+2/3, -y+1/3, -z+5/6'
'-x+2/3, -x+y+1/3, -z+5/6'
'x+1/3, y+2/3, z+2/3'
'-y+1/3, x-y+2/3, z+2/3'
'-x+y+1/3, -x+2/3, z+2/3'
'y+1/3, x+2/3, -z+7/6'
'x-y+1/3, -y+2/3, -z+7/6'
'-x+1/3, -x+y+2/3, -z+7/6'
'-x, -y, -z'
'y, -x+y, -z'
'x-y, x, -z'
'-y, -x, z-1/2'
'-x+y, y, z-1/2'
'x, x-y, z-1/2'
'-x+2/3, -y+1/3, -z+1/3'
'y+2/3, -x+y+1/3, -z+1/3'
'x-y+2/3, x+1/3, -z+1/3'
'-y+2/3, -x+1/3, z-1/6'
'-x+y+2/3, y+1/3, z-1/6'
'x+2/3, x-y+1/3, z-1/6'
'-x+1/3, -y+2/3, -z+2/3'
'y+1/3, -x+y+2/3, -z+2/3'
'x-y+1/3, x+2/3, -z+2/3'
'-y+1/3, -x+2/3, z+1/6'
'-x+y+1/3, y+2/3, z+1/6'
'x+1/3, x-y+2/3, z+1/6'

loop_
_atom_site_label
_atom_site_type_symbol
_atom_site_fract_x
_atom_site_fract_y
_atom_site_fract_z
_atom_site_U_iso_or_equiv
_atom_site_adp_type
_atom_site_occupancy
_atom_site_symmetry_multiplicity
_atom_site_calc_flag
_atom_site_refinement_flags
Sr Sr 0.0000 0.0000 0.08994(8) 0.0110(4) Uani 1 3 d S
Au1 Au 0.34946(7) 0.03976(8) 0.01522(2) 0.0116(2) Uani 1 1 d .
Au2 Au 0.1944(2) 0.0000 0.2500 0.0107(7) Uani 0.027(6) 2 d SP
Ga2 Ga 0.1944(2) 0.0000 0.2500 0.0107(7) Uani 0.973(6) 2 d SP

loop_
_atom_site_aniso_label
_atom_site_aniso_U_11
_atom_site_aniso_U_22
_atom_site_aniso_U_33
_atom_site_aniso_U_23
_atom_site_aniso_U_13
_atom_site_aniso_U_12
Sr 0.0088(6) 0.0088(6) 0.0155(9) 0.000 0.000 0.0044(3)
Au1 0.0113(3) 0.0086(3) 0.0148(3) -0.00122(17) 0.00070(17) 0.0048(2)
Au2 0.0132(9) 0.0077(11) 0.0094(10) -0.0017(7) -0.0008(3) 0.0039(5)
Ga2 0.0132(9) 0.0077(11) 0.0094(10) -0.0017(7) -0.0008(3) 0.0039(5)

loop_
_atom_type_symbol
_atom_type_description
_atom_type_scat_dispersion_real
_atom_type_scat_dispersion_imag
_atom_type_scat_source
Ga Ga 0.2307 1.6083 'International Tables Vol C Tables 4.2.6.8 and 6.1.1.4'
Sr Sr -1.5307 3.2498 'International Tables Vol C Tables 4.2.6.8 and 6.1.1.4'
Au Au -2.0133 8.8022 'International Tables Vol C Tables 4.2.6.8 and 6.1.1.4'

loop_
_geom_angle_atom_site_label_1
_geom_angle_atom_site_label_2
_geom_angle_atom_site_label_3
_geom_angle
_geom_angle_site_symmetry_1
_geom_angle_site_symmetry_3
Au1 Sr Au1 96.70(4) . 3
Au1 Sr Au1 96.70(4) . 2
Au1 Sr Au1 96.70(4) 3 2
Au1 Sr Au1 172.19(5) . 36_445
Au1 Sr Au1 89.609(8) 3 36_445
Au1 Sr Au1 87.100(8) 2 36_445
Au1 Sr Au1 87.099(9) . 34
Au1 Sr Au1 172.19(5) 3 34
Au1 Sr Au1 89.610(8) 2 34
Au1 Sr Au1 86.10(4) 36_445 34
Au1 Sr Au1 89.609(8) . 35_545
Au1 Sr Au1 87.099(8) 3 35_545
Au1 Sr Au1 172.19(5) 2 35_545
Au1 Sr Au1 86.10(4) 36_445 35_545
Au1 Sr Au1 86.10(4) 34 35_545
Au1 Sr Au1 123.503(13) . 18_554
Au1 Sr Au1 129.948(12) 3 18_554
Au1 Sr Au1 54.125(16) 2 18_554
Au1 Sr Au1 53.87(2) 36_445 18_554
Au1 Sr Au1 51.28(2) 34 18_554
Au1 Sr Au1 118.37(6) 35_545 18_554
Au1 Sr Au1 129.947(12) . 17_444
Au1 Sr Au1 54.125(16) 3 17_444
Au1 Sr Au1 123.504(13) 2 17_444
Au1 Sr Au1 51.28(2) 36_445 17_444
Au1 Sr Au1 118.37(6) 34 17_444
Au1 Sr Au1 53.87(2) 35_545 17_444
Au1 Sr Au1 105.01(4) 18_554 17_444
Au1 Sr Au1 54.125(16) . 16_544
Au1 Sr Au1 123.503(13) 3 16_544
Au1 Sr Au1 129.948(12) 2 16_544
Au1 Sr Au1 118.37(6) 36_445 16_544
Au1 Sr Au1 53.87(2) 34 16_544
Au1 Sr Au1 51.28(2) 35_545 16_544
Au1 Sr Au1 105.01(4) 18_554 16_544
Au1 Sr Au1 105.01(4) 17_444 16_544
Au1 Sr Ga2 82.43(3) . 27_445
Au1 Sr Ga2 45.135(19) 3 27_445
Au1 Sr Ga2 140.83(5) 2 27_445
Au1 Sr Ga2 98.95(3) 36_445 27_445
Au1 Sr Ga2 129.24(4) 34 27_445
Au1 Sr Ga2 44.538(13) 35_545 27_445
Au1 Sr Ga2 151.97(5) 18_554 27_445
Au1 Sr Ga2 47.73(2) 17_444 27_445
Au1 Sr Ga2 80.73(2) 16_544 27_445
Au1 Sr Au2 82.43(3) . 27_445
Au1 Sr Au2 45.135(19) 3 27_445
Au1 Sr Au2 140.83(5) 2 27_445
Au1 Sr Au2 98.95(3) 36_445 27_445
Au1 Sr Au2 129.24(4) 34 27_445
Au1 Sr Au2 44.538(13) 35_545 27_445
Au1 Sr Au2 151.97(5) 18_554 27_445
Au1 Sr Au2 47.73(2) 17_444 27_445
Au1 Sr Au2 80.73(2) 16_544 27_445
Ga2 Sr Au2 0.000(18) 27_445 27_445
Au1 Sr Ga2 45.136(19) . 25
Au1 Sr Ga2 140.83(5) 3 25
Au1 Sr Ga2 82.43(3) 2 25
Au1 Sr Ga2 129.24(4) 36_445 25
Au1 Sr Ga2 44.537(13) 34 25
Au1 Sr Ga2 98.95(3) 35_545 25
Au1 Sr Ga2 80.73(2) 18_554 25
Au1 Sr Ga2 151.97(5) 17_444 25
Au1 Sr Ga2 47.73(2) 16_544 25
Ga2 Sr Ga2 119.836(4) 27_445 25
Au2 Sr Ga2 119.836(4) 27_445 25
Ga2 Au1 Au2 0.0 14_544 14_544
Ga2 Au1 Ga2 154.56(2) 14_544 25
Au2 Au1 Ga2 154.56(2) 14_544 25
Ga2 Au1 Au2 154.56(2) 14_544 25
Au2 Au1 Au2 154.56(2) 14_544 25
Ga2 Au1 Au2 0.00(9) 25 25
Ga2 Au1 Ga2 112.42(2) 14_544 26
Au2 Au1 Ga2 112.42(2) 14_544 26
Ga2 Au1 Ga2 63.06(8) 25 26
Au2 Au1 Ga2 63.06(8) 25 26
Ga2 Au1 Au2 112.42(2) 14_544 26
Au2 Au1 Au2 112.42(2) 14_544 26
Ga2 Au1 Au2 63.06(8) 25 26
Au2 Au1 Au2 63.06(8) 25 26
Ga2 Au1 Au2 0.00(8) 26 26
Ga2 Au1 Au1 56.97(2) 14_544 20
Au2 Au1 Au1 56.97(2) 14_544 20
Ga2 Au1 Au1 145.95(4) 25 20
Au2 Au1 Au1 145.95(4) 25 20
Ga2 Au1 Au1 132.27(4) 26 20
Au2 Au1 Au1 132.27(4) 26 20
Ga2 Au1 Au1 109.78(4) 14_544 21
Au2 Au1 Au1 109.78(4) 14_544 21
Ga2 Au1 Au1 56.22(3) 25 21
Au2 Au1 Au1 56.22(3) 25 21
Ga2 Au1 Au1 112.35(5) 26 21
Au2 Au1 Au1 112.35(5) 26 21
Au1 Au1 Au1 114.783(14) 20 21
Ga2 Au1 Au1 140.65(5) 14_544 16_544
Au2 Au1 Au1 140.65(5) 14_544 16_544
Ga2 Au1 Au1 59.251(15) 25 16_544
Au2 Au1 Au1 59.251(15) 25 16_544
Ga2 Au1 Au1 53.507(14) 26 16_544
Au2 Au1 Au1 53.507(14) 26 16_544
Au1 Au1 Au1 102.649(18) 20 16_544
Au1 Au1 Au1 109.43(3) 21 16_544
Ga2 Au1 Au1 59.43(2) 14_544 19_655
Au2 Au1 Au1 59.43(2) 14_544 19_655
Ga2 Au1 Au1 110.98(5) 25 19_655
Au2 Au1 Au1 110.98(5) 25 19_655
Ga2 Au1 Au1 52.99(3) 26 19_655
Au2 Au1 Au1 52.99(3) 26 19_655
Au1 Au1 Au1 98.95(3) 20 19_655
Au1 Au1 Au1 130.28(3) 21 19_655
Au1 Au1 Au1 96.55(3) 16_544 19_655
Ga2 Au1 Sr 125.40(3) 14_544 .
Au2 Au1 Sr 125.40(3) 14_544 .
Ga2 Au1 Sr 73.69(4) 25 .
Au2 Au1 Sr 73.69(4) 25 .
Ga2 Au1 Sr 116.43(3) 26 .
Au2 Au1 Sr 116.43(3) 26 .
Au1 Au1 Sr 72.408(17) 20 .
Au1 Au1 Sr 72.408(17) 21 .
Au1 Au1 Sr 65.04(3) 16_544 .
Au1 Au1 Sr 156.20(3) 19_655 .
Ga2 Au1 Sr 73.33(3) 14_544 28
Au2 Au1 Sr 73.33(3) 14_544 28
Ga2 Au1 Sr 81.30(3) 25 28
Au2 Au1 Sr 81.30(3) 25 28
Ga2 Au1 Sr 78.76(3) 26 28
Au2 Au1 Sr 78.76(3) 26 28
Au1 Au1 Sr 127.79(3) 20 28
Au1 Au1 Sr 65.95(2) 21 28
Au1 Au1 Sr 127.24(3) 16_544 28
Au1 Au1 Sr 64.565(18) 19_655 28
Sr Au1 Sr 138.28(2) . 28
Au1 Au2 Au1 112.72(8) 9 16_544
Au1 Au2 Au1 118.64(4) 9 35_545
Au1 Au2 Au1 66.81(2) 16_544 35_545
Au1 Au2 Au1 66.81(2) 9 25
Au1 Au2 Au1 118.64(4) 16_544 25
Au1 Au2 Au1 171.16(9) 35_545 25
Au1 Au2 Au1 125.42(4) 9 34
Au1 Au2 Au1 67.58(2) 16_544 34
Au1 Au2 Au1 111.06(3) 35_545 34
Au1 Au2 Au1 67.24(2) 25 34
Au1 Au2 Au1 67.58(2) 9 27_445
Au1 Au2 Au1 125.42(4) 16_544 27_445
Au1 Au2 Au1 67.24(2) 35_545 27_445
Au1 Au2 Au1 111.05(3) 25 27_445
Au1 Au2 Au1 159.39(8) 34 27_445
Au1 Au2 Ga2 117.20(3) 9 3
Au1 Au2 Ga2 120.16(3) 16_544 3
Au1 Au2 Ga2 61.58(4) 35_545 3
Au1 Au2 Ga2 110.02(4) 25 3
Au1 Au2 Ga2 104.99(4) 34 3
Au1 Au2 Ga2 55.36(4) 27_445 3
Au1 Au2 Au2 117.20(3) 9 3
Au1 Au2 Au2 120.16(3) 16_544 3
Au1 Au2 Au2 61.58(4) 35_545 3
Au1 Au2 Au2 110.02(4) 25 3
Au1 Au2 Au2 104.99(4) 34 3
Au1 Au2 Au2 55.36(4) 27_445 3
Ga2 Au2 Au2 0.00(8) 3 3
Au1 Au2 Ga2 120.16(3) 9 2
Au1 Au2 Ga2 117.20(3) 16_544 2
Au1 Au2 Ga2 110.02(4) 35_545 2
Au1 Au2 Ga2 61.58(4) 25 2
Au1 Au2 Ga2 55.36(4) 34 2
Au1 Au2 Ga2 104.99(4) 27_445 2
Ga2 Au2 Ga2 60.0 3 2
Au2 Au2 Ga2 60.0 3 2
Au1 Au2 Au2 120.16(3) 9 2
Au1 Au2 Au2 117.20(3) 16_544 2
Au1 Au2 Au2 110.02(4) 35_545 2
Au1 Au2 Au2 61.58(4) 25 2
Au1 Au2 Au2 55.36(4) 34 2
Au1 Au2 Au2 104.99(4) 27_445 2
Ga2 Au2 Au2 60.0 3 2
Au2 Au2 Au2 60.0 3 2
Ga2 Au2 Au2 0.0 2 2
Au1 Au2 Sr 70.28(5) 9 25
Au1 Au2 Sr 62.14(4) 16_544 25
Au1 Au2 Sr 126.45(6) 35_545 25
Au1 Au2 Sr 61.18(3) 25 25
Au1 Au2 Sr 62.66(3) 34 25
Au1 Au2 Sr 135.98(6) 27_445 25
Ga2 Au2 Sr 166.43(2) 3 25
Au2 Au2 Sr 166.43(2) 3 25
Ga2 Au2 Sr 106.62(2) 2 25
Au2 Au2 Sr 106.62(2) 2 25
Au1 Au2 Sr 62.14(4) 9 34_545
Au1 Au2 Sr 70.28(5) 16_544 34_545
Au1 Au2 Sr 61.17(3) 35_545 34_545
Au1 Au2 Sr 126.45(6) 25 34_545
Au1 Au2 Sr 135.98(6) 34 34_545
Au1 Au2 Sr 62.66(3) 27_445 34_545
Ga2 Au2 Sr 106.62(2) 3 34_545
Au2 Au2 Sr 106.62(2) 3 34_545
Ga2 Au2 Sr 166.43(2) 2 34_545
Au2 Au2 Sr 166.43(2) 2 34_545
Sr Au2 Sr 86.83(4) 25 34_545

loop_
_geom_bond_atom_site_label_1
_geom_bond_atom_site_label_2
_geom_bond_distance
_geom_bond_site_symmetry_2
Sr Au1 3.2390(10) .
Sr Au1 3.2391(10) 3
Sr Au1 3.2391(10) 2
Sr Au1 3.2746(12) 36_445
Sr Au1 3.2746(12) 34
Sr Au1 3.2746(12) 35_545
Sr Au1 3.3627(9) 18_554
Sr Au1 3.3628(9) 17_444
Sr Au1 3.3628(9) 16_544
Sr Ga2 3.5483(14) 27_445
Sr Au2 3.5483(14) 27_445
Sr Ga2 3.5484(14) 25
Au1 Ga2 2.5981(12) 14_544
Au1 Au2 2.5981(12) 14_544
Au1 Ga2 2.6205(5) 25
Au1 Au2 2.6205(5) 25
Au1 Ga2 2.8013(6) 26
Au1 Au2 2.8013(6) 26
Au1 Au1 2.8731(6) 20
Au1 Au1 2.8731(6) 21
Au1 Au1 3.0056(10) 16_544
Au1 Au1 3.0074(11) 19_655
Au1 Sr 3.2746(12) 28
Au2 Au1 2.5981(12) 9
Au2 Au1 2.5981(12) 16_544
Au2 Au1 2.6205(5) 35_545
Au2 Au1 2.6205(5) 25
Au2 Au1 2.8012(6) 34
Au2 Au1 2.8013(6) 27_445
Au2 Ga2 2.839(3) 3
Au2 Au2 2.839(3) 3
Au2 Ga2 2.839(3) 2
Au2 Au2 2.839(3) 2
Au2 Sr 3.5484(14) 25
Au2 Sr 3.5484(14) 34_545
